data_1518831
loop_
_publ_author_name
'Braunschweig, Holger'
'Radacki, Krzysztof'
'Shang, Rong'

_publ_section_title
;
 Side-on coordination of boryl and borylene complexes to cationic coinage
 metal fragments
;
_journal_issue 5
_journal_name_full 'Chem. Sci.'
_journal_page_first 2989
_journal_paper_doi 10.1039/C5SC00211G
_journal_volume 6
_journal_year 2015
_chemical_formula_moiety 'C29 H34 B2 Cu2 Mn3 O6, C24 H12 B Cl8, 2(C7 H8)'
_chemical_formula_sum 'C67 H62 B3 Cl8 Cu2 Mn3 O6'
_chemical_formula_weight 1571.09
_chemical_name_systematic 11'
_space_group_crystal_system triclinic
_space_group_IT_number 2
_space_group_name_Hall '-P 1'
_space_group_name_H-M_alt 'P -1'
_symmetry_space_group_name_Hall '-P 1'
_symmetry_space_group_name_H-M 'P -1'
_atom_sites_solution_hydrogens mixed
_atom_sites_solution_secondary iterative
_audit_creation_method SHELXL-2014/6
_audit_update_record
;
2014-11-07 deposited with the CCDC.
2015-03-09 downloaded from the CCDC.
;
_cell_angle_alpha 97.172(14)
_cell_angle_beta 96.19(3)
_cell_angle_gamma 102.139(18)
_cell_formula_units_Z 2
_cell_length_a 11.301(4)
_cell_length_b 14.461(3)
_cell_length_c 21.311(7)
_cell_measurement_reflns_used 9790
_cell_measurement_temperature 100(2)
_cell_measurement_theta_max 27.83
_cell_measurement_theta_min 2.32
_cell_volume 3345.8(18)
_computing_cell_refinement 'Saint+ ver. V8.34A (Bruker AXS)'
_computing_data_collection 'APEX2 ver. 2014.9 (Bruker AXS)'
_computing_data_reduction 'Saint+ ver. V8.34A (Bruker AXS)'
_computing_molecular_graphics 'ShelXLe (Huebschle et all, 2011)'
_computing_publication_material 'SHELXL-2014/6 (Sheldrick, 2014)'
_computing_structure_refinement 'SHELXL-2014/6 (Sheldrick, 2014)'
_computing_structure_solution 'SHELXT (Sheldrick, 2012)'
_diffrn_ambient_temperature 100(2)
_diffrn_detector 'CMOS area detector (Photon 100)'
_diffrn_detector_area_resol_mean 8.333
_diffrn_measured_fraction_theta_full 0.999
_diffrn_measured_fraction_theta_max 0.998
_diffrn_measurement_device_type 'Bruker D8 Quest'
_diffrn_measurement_method '\f and \w scans'
_diffrn_radiation_type MoK\a
_diffrn_radiation_wavelength 0.71073
_diffrn_reflns_av_R_equivalents 0.0500
_diffrn_reflns_av_unetI/netI 0.0304
_diffrn_reflns_Laue_measured_fraction_full 0.999
_diffrn_reflns_Laue_measured_fraction_max 0.998
_diffrn_reflns_limit_h_max 14
_diffrn_reflns_limit_h_min -14
_diffrn_reflns_limit_k_max 19
_diffrn_reflns_limit_k_min -19
_diffrn_reflns_limit_l_max 28
_diffrn_reflns_limit_l_min -28
_diffrn_reflns_number 130653
_diffrn_reflns_point_group_measured_fraction_full 0.999
_diffrn_reflns_point_group_measured_fraction_max 0.998
_diffrn_reflns_theta_full 26.000
_diffrn_reflns_theta_max 27.918
_diffrn_reflns_theta_min 2.216
_diffrn_source 'microfocus sealed tube (Incoatec ImS)'
_exptl_absorpt_coefficient_mu 1.546
_exptl_absorpt_correction_T_max 0.7456
_exptl_absorpt_correction_T_min 0.7079
_exptl_absorpt_correction_type multi-scan
_exptl_absorpt_process_details 'SadAbs 2014/4 (Bruker AXS)'
_exptl_crystal_colour yellow
_exptl_crystal_density_diffrn 1.560
_exptl_crystal_description plate
_exptl_crystal_F_000 1592
_exptl_crystal_recrystallization_method 'Re-crystallisation from solvent: toluene'
_exptl_crystal_size_max 0.322
_exptl_crystal_size_mid 0.098
_exptl_crystal_size_min 0.020
_refine_diff_density_max 1.775
_refine_diff_density_min -1.062
_refine_diff_density_rms 0.113
_refine_ls_extinction_method none
_refine_ls_goodness_of_fit_ref 1.033
_refine_ls_hydrogen_treatment mixed
_refine_ls_matrix_type full
_refine_ls_number_parameters 858
_refine_ls_number_reflns 15988
_refine_ls_number_restraints 612
_refine_ls_restrained_S_all 1.036
_refine_ls_R_factor_all 0.0690
_refine_ls_R_factor_gt 0.0496
_refine_ls_shift/su_max 0.001
_refine_ls_shift/su_mean 0.000
_refine_ls_structure_factor_coef Fsqd
_refine_ls_weighting_details 'w=1/[\s^2^(Fo^2^)+(0.0690P)^2^+8.4452P] where P=(Fo^2^+2Fc^2^)/3'
_refine_ls_weighting_scheme calc
_refine_ls_wR_factor_gt 0.1287
_refine_ls_wR_factor_ref 0.1408
_reflns_Friedel_coverage 0.000
_reflns_number_gt 12481
_reflns_number_total 15988
_reflns_threshold_expression 'I > 2\s(I)'
_cod_data_source_file c5sc00211g2.cif
_cod_data_source_block 11'
_cod_depositor_comments 'Adding full bibliography for 1518822--1518832.cif.'
_cod_original_cell_volume 3345.5(17)
_cod_database_code 1518831
_shelx_space_group_comment
;
The symmetry employed for this shelxl refinement is uniquely defined
by the following loop, which should always be used as a source of
symmetry information in preference to the above space-group names.
They are only intended as comments.
;
_shelx_estimated_absorpt_t_min 0.636
_shelx_estimated_absorpt_t_max 0.970
_shelxl_version_number 2014/6

loop_
_space_group_symop_operation_xyz
'x, y, z'
'-x, -y, -z'

loop_
_atom_site_label
_atom_site_type_symbol
_atom_site_fract_x
_atom_site_fract_y
_atom_site_fract_z
_atom_site_U_iso_or_equiv
_atom_site_adp_type
_atom_site_occupancy
_atom_site_site_symmetry_order
_atom_site_calc_flag
_atom_site_refinement_flags_posn
_atom_site_refinement_flags_adp
_atom_site_refinement_flags_occupancy
_atom_site_disorder_assembly
_atom_site_disorder_group
Cu1_1 Cu 0.42661(5) 0.49573(4) 0.18924(2) 0.0207(2) Uani 0.818(2) 1 d . U P A 1
Mn1_1 Mn 0.22869(5) 0.47029(4) 0.23141(3) 0.0213(2) Uani 0.818(2) 1 d . U P A 1
C1_1 C 0.2691(4) 0.4877(3) 0.3161(2) 0.0266(7) Uani 0.818(2) 1 d . U P A 1
O1_1 O 0.2933(5) 0.5011(4) 0.3708(2) 0.0386(11) Uani 0.818(2) 1 d . U P A 1
C2_1 C 0.2987(4) 0.3692(3) 0.2202(2) 0.0246(7) Uani 0.818(2) 1 d . U P A 1
O2_1 O 0.3317(3) 0.2991(2) 0.21264(16) 0.0311(7) Uani 0.818(2) 1 d . U P A 1
C1_2 C 0.1171(5) 0.4561(4) 0.1418(3) 0.0403(10) Uani 0.818(2) 1 d . U P A 1
H1_2 H 0.1458 0.4483 0.1016 0.048 Uiso 0.818(2) 1 calc R U P A 1
C2_2 C 0.1183(5) 0.5432(4) 0.1789(3) 0.0469(10) Uani 0.818(2) 1 d . U P A 1
H2_2 H 0.1476 0.6049 0.1681 0.056 Uiso 0.818(2) 1 calc R U P A 1
C3_2 C 0.0689(5) 0.5237(4) 0.2347(3) 0.0482(11) Uani 0.818(2) 1 d . U P A 1
H3_2 H 0.0591 0.5697 0.2685 0.058 Uiso 0.818(2) 1 calc R U P A 1
C4_2 C 0.0367(5) 0.4246(4) 0.2315(3) 0.0450(10) Uani 0.818(2) 1 d . U P A 1
H4_2 H 0.0006 0.3912 0.2628 0.054 Uiso 0.818(2) 1 calc R U P A 1
C5_2 C 0.0666(4) 0.3824(4) 0.1741(3) 0.0392(9) Uani 0.818(2) 1 d . U P A 1
H5_2 H 0.0546 0.3158 0.1598 0.047 Uiso 0.818(2) 1 calc R U P A 1
B1_3 B 0.3434(4) 0.5847(3) 0.2470(2) 0.0222(7) Uani 0.818(2) 1 d . U P A 1
C2_3 C 0.4082(4) 0.6902(3) 0.2744(2) 0.0260(7) Uani 0.818(2) 1 d . U P A 1
C3_3 C 0.3274(5) 0.7334(4) 0.3177(3) 0.0329(10) Uani 0.818(2) 1 d . U P A 1
H3A_3 H 0.3128 0.6955 0.3523 0.049 Uiso 0.818(2) 1 calc R U P A 1
H3B_3 H 0.3686 0.7994 0.3358 0.049 Uiso 0.818(2) 1 calc R U P A 1
H3C_3 H 0.2492 0.7327 0.2926 0.049 Uiso 0.818(2) 1 calc R U P A 1
C4_3 C 0.4312(6) 0.7492(3) 0.2202(2) 0.0403(11) Uani 0.818(2) 1 d . U P A 1
H4A_3 H 0.4828 0.7215 0.1926 0.060 Uiso 0.818(2) 1 calc R U P A 1
H4B_3 H 0.3530 0.7486 0.1951 0.060 Uiso 0.818(2) 1 calc R U P A 1
H4C_3 H 0.4724 0.8153 0.2383 0.060 Uiso 0.818(2) 1 calc R U P A 1
C5_3 C 0.5292(4) 0.6896(3) 0.3145(2) 0.0290(9) Uiso 0.818(2) 1 d . U P A 1
H5A_3 H 0.5127 0.6515 0.3488 0.043 Uiso 0.818(2) 1 calc R U P A 1
H5B_3 H 0.5811 0.6615 0.2872 0.043 Uiso 0.818(2) 1 calc R U P A 1
H5C_3 H 0.5712 0.7553 0.3330 0.043 Uiso 0.818(2) 1 calc R U P A 1
Cu1_101 Cu 0.4801(3) 0.5465(2) 0.20745(13) 0.0318(7) Uiso 0.182(2) 1 d . U P A 2
Mn1_101 Mn 0.3866(3) 0.6297(2) 0.28697(14) 0.0244(7) Uiso 0.182(2) 1 d . U P A 2
C1_101 C 0.3431(18) 0.5590(14) 0.3463(10) 0.028(2) Uiso 0.182(2) 1 d . U P A 2
O1_101 O 0.317(3) 0.513(2) 0.3844(12) 0.033(3) Uiso 0.182(2) 1 d . U P A 2
C2_101 C 0.5435(18) 0.6288(15) 0.3114(10) 0.028(3) Uiso 0.182(2) 1 d . U P A 2
O2_101 O 0.6437(14) 0.6294(11) 0.3283(8) 0.038(3) Uiso 0.182(2) 1 d . U P A 2
C1_102 C 0.4155(13) 0.7798(11) 0.3177(6) 0.031(2) Uiso 0.182(2) 1 d G U P A 2
H1_102 H 0.4775 0.8154 0.3507 0.037 Uiso 0.182(2) 1 calc R U P A 2
C2_102 C 0.2952(14) 0.7338(14) 0.3257(6) 0.031(2) Uiso 0.182(2) 1 d G U P A 2
H2_102 H 0.2627 0.7332 0.3650 0.037 Uiso 0.182(2) 1 calc R U P A 2
C3_102 C 0.2322(10) 0.6888(11) 0.2647(7) 0.032(2) Uiso 0.182(2) 1 d G U P A 2
H3_102 H 0.1500 0.6528 0.2560 0.039 Uiso 0.182(2) 1 calc R U P A 2
C4_102 C 0.3135(13) 0.7069(11) 0.2190(5) 0.032(2) Uiso 0.182(2) 1 d G U P A 2
H4_102 H 0.2952 0.6852 0.1743 0.039 Uiso 0.182(2) 1 calc R U P A 2
C5_102 C 0.4268(11) 0.7632(11) 0.2518(7) 0.0317(19) Uiso 0.182(2) 1 d G U P A 2
H5_102 H 0.4977 0.7857 0.2329 0.038 Uiso 0.182(2) 1 calc R U P A 2
B1_103 B 0.3041(14) 0.5178(10) 0.2349(8) 0.0239(13) Uiso 0.182(12) 1 d G U P A 2
C2_103 C 0.1995(11) 0.4311(8) 0.2024(5) 0.0336(13) Uiso 0.182(2) 1 d G U P A 2
C3_103 C 0.2487(17) 0.3388(10) 0.1986(9) 0.038(3) Uiso 0.182(2) 1 d G U P A 2
H3A_103 H 0.3147 0.3442 0.1720 0.058 Uiso 0.182(2) 1 calc R U P A 2
H3B_103 H 0.2801 0.3300 0.2416 0.058 Uiso 0.182(2) 1 calc R U P A 2
H3C_103 H 0.1825 0.2838 0.1796 0.058 Uiso 0.182(2) 1 calc R U P A 2
C4_103 C 0.1523(18) 0.4449(15) 0.1337(6) 0.039(3) Uiso 0.182(2) 1 d G U P A 2
H4A_103 H 0.2194 0.4501 0.1079 0.059 Uiso 0.182(2) 1 calc R U P A 2
H4B_103 H 0.0864 0.3898 0.1143 0.059 Uiso 0.182(2) 1 calc R U P A 2
H4C_103 H 0.1212 0.5034 0.1356 0.059 Uiso 0.182(2) 1 calc R U P A 2
C5_103 C 0.0956(14) 0.4226(14) 0.2442(9) 0.040(3) Uiso 0.182(2) 1 d G U P A 2
H5A_103 H 0.0644 0.4811 0.2466 0.060 Uiso 0.182(2) 1 calc R U P A 2
H5B_103 H 0.0294 0.3676 0.2253 0.060 Uiso 0.182(2) 1 calc R U P A 2
H5C_103 H 0.1270 0.4139 0.2872 0.060 Uiso 0.182(2) 1 calc R U P A 2
Cu2_4 Cu 0.61361(4) 0.38209(3) 0.17771(2) 0.02279(10) Uani 1 1 d . . . . .
Mn2_4 Mn 0.59842(5) 0.52282(4) 0.12287(3) 0.02506(12) Uani 1 1 d . . . . .
H2_4 H 0.582(4) 0.491(3) 0.195(2) 0.038 Uiso 1 1 d . U . . .
Mn3_4 Mn 0.65444(4) 0.22434(4) 0.18658(2) 0.02046(11) Uani 1 1 d . . . . .
C3_4 C 0.4529(4) 0.5463(3) 0.09572(18) 0.0300(8) Uani 1 1 d . . . . .
O3_4 O 0.3652(3) 0.5631(2) 0.07065(14) 0.0410(7) Uani 1 1 d . . . . .
C4_4 C 0.5512(3) 0.4083(3) 0.07319(17) 0.0273(7) Uani 1 1 d . . . . .
O4_4 O 0.5207(3) 0.3391(2) 0.03661(12) 0.0357(6) Uani 1 1 d . . . . .
C5_4 C 0.7463(3) 0.2845(3) 0.13279(18) 0.0290(8) Uani 1 1 d . . . . .
O5_4 O 0.8079(3) 0.3174(2) 0.09790(14) 0.0394(7) Uani 1 1 d . . . . .
C6_4 C 0.7904(3) 0.2193(3) 0.2357(2) 0.0334(8) Uani 1 1 d . . . . .
O6_4 O 0.8778(3) 0.2136(3) 0.26688(17) 0.0504(8) Uani 1 1 d . . . . .
C1_5 C 0.7645(5) 0.5398(3) 0.0824(3) 0.0310(12) Uani 0.558(6) 1 d G U P B 1
H1_5 H 0.7888 0.4909 0.0561 0.037 Uiso 0.558(6) 1 calc R U P B 1
C2_5 C 0.7892(5) 0.5603(4) 0.1500(3) 0.0363(11) Uani 0.558(6) 1 d G U P B 1
H2_5 H 0.8329 0.5276 0.1770 0.044 Uiso 0.558(6) 1 calc R U P B 1
C3_5 C 0.7372(6) 0.6383(5) 0.17031(19) 0.0410(12) Uani 0.558(6) 1 d G U P B 1
H3_5 H 0.7399 0.6669 0.2132 0.049 Uiso 0.558(6) 1 calc R U P B 1
C4_5 C 0.6803(5) 0.6660(4) 0.1152(3) 0.0386(12) Uani 0.558(6) 1 d G U P B 1
H4_5 H 0.6383 0.7164 0.1147 0.046 Uiso 0.558(6) 1 calc R U P B 1
C5_5 C 0.6972(5) 0.6051(4) 0.06083(19) 0.0321(12) Uani 0.558(6) 1 d G U P B 1
H5_5 H 0.6686 0.6076 0.0176 0.038 Uiso 0.558(6) 1 calc R U P B 1
C1_105 C 0.7104(7) 0.6694(5) 0.1590(3) 0.0351(13) Uani 0.442(6) 1 d G U P B 2
H1_105 H 0.6865 0.7158 0.1875 0.042 Uiso 0.442(6) 1 calc R U P B 2
C2_105 C 0.6835(7) 0.6545(5) 0.0914(4) 0.0380(13) Uani 0.442(6) 1 d G U P B 2
H2_105 H 0.6384 0.6891 0.0667 0.046 Uiso 0.442(6) 1 calc R U P B 2
C3_105 C 0.7358(8) 0.5787(6) 0.0671(3) 0.0396(13) Uani 0.442(6) 1 d G U P B 2
H3_105 H 0.7318 0.5537 0.0233 0.047 Uiso 0.442(6) 1 calc R U P B 2
C4_105 C 0.7950(6) 0.5467(4) 0.1197(5) 0.0385(12) Uani 0.442(6) 1 d G U P B 2
H4_105 H 0.8377 0.4966 0.1174 0.046 Uiso 0.442(6) 1 calc R U P B 2
C5_105 C 0.7793(7) 0.6028(6) 0.1765(3) 0.0346(14) Uani 0.442(6) 1 d G U P B 2
H5_105 H 0.8097 0.5968 0.2188 0.042 Uiso 0.442(6) 1 calc R U P B 2
C1_6 C 0.5617(4) 0.0915(3) 0.20903(19) 0.0313(8) Uani 1 1 d . . . . .
H1_6 H 0.5829 0.0676 0.2472 0.038 Uiso 1 1 calc R U . . .
C2_6 C 0.6089(4) 0.0748(3) 0.15085(19) 0.0336(8) Uani 1 1 d . . . . .
H2_6 H 0.6680 0.0382 0.1433 0.040 Uiso 1 1 calc R U . . .
C3_6 C 0.5533(3) 0.1216(3) 0.10624(17) 0.0293(8) Uani 1 1 d . . . . .
H3_6 H 0.5675 0.1212 0.0631 0.035 Uiso 1 1 calc R U . . .
C4_6 C 0.4726(3) 0.1694(2) 0.13620(17) 0.0253(7) Uani 1 1 d . . . . .
H4_6 H 0.4241 0.2074 0.1171 0.030 Uiso 1 1 calc R U . . .
C5_6 C 0.4774(3) 0.1499(2) 0.20039(17) 0.0267(7) Uani 1 1 d . . . . .
H5_6 H 0.4320 0.1723 0.2317 0.032 Uiso 1 1 calc R U . . .
B1_7 B 0.6551(3) 0.3142(3) 0.25697(19) 0.0233(8) Uani 1 1 d . . . . .
C2_7 C 0.6674(3) 0.3620(3) 0.32760(17) 0.0295(8) Uani 1 1 d . . . . .
C3_7 C 0.6868(5) 0.2895(4) 0.3724(2) 0.0460(11) Uani 1 1 d . . . . .
H3A_7 H 0.6156 0.2354 0.3645 0.069 Uiso 1 1 calc R U . . .
H3B_7 H 0.7601 0.2664 0.3643 0.069 Uiso 1 1 calc R U . . .
H3C_7 H 0.6971 0.3204 0.4168 0.069 Uiso 1 1 calc R U . . .
C4_7 C 0.5510(4) 0.3974(4) 0.3409(2) 0.0446(10) Uani 1 1 d . . . . .
H4A_7 H 0.4804 0.3428 0.3330 0.067 Uiso 1 1 calc R U . . .
H4B_7 H 0.5614 0.4279 0.3854 0.067 Uiso 1 1 calc R U . . .
H4C_7 H 0.5376 0.4437 0.3125 0.067 Uiso 1 1 calc R U . . .
C5_7 C 0.7786(4) 0.4468(4) 0.3397(2) 0.0498(12) Uani 1 1 d . . . . .
H5A_7 H 0.7659 0.4930 0.3111 0.075 Uiso 1 1 calc R U . . .
H5B_7 H 0.7889 0.4778 0.3841 0.075 Uiso 1 1 calc R U . . .
H5C_7 H 0.8519 0.4238 0.3316 0.075 Uiso 1 1 calc R U . . .
B1 B 0.0832(3) 0.9459(2) 0.18496(15) 0.0121(6) Uani 1 1 d . . . . .
C1_8 C 0.0251(3) 1.0039(2) 0.13241(13) 0.0133(5) Uani 1 1 d . . . . .
C2_8 C -0.0931(3) 0.9714(2) 0.09931(14) 0.0153(6) Uani 1 1 d . . . . .
H2_8 H -0.1455 0.9167 0.1098 0.018 Uiso 1 1 calc R U . . .
C3_8 C -0.1350(3) 1.0180(2) 0.05127(14) 0.0175(6) Uani 1 1 d . . . . .
C4_8 C -0.0635(3) 1.0972(2) 0.03329(15) 0.0199(6) Uani 1 1 d . . . . .
H4_8 H -0.0936 1.1287 0.0006 0.024 Uiso 1 1 calc R U . . .
C5_8 C 0.0538(3) 1.1284(2) 0.06511(15) 0.0188(6) Uani 1 1 d . . . . .
C6_8 C 0.0986(3) 1.0839(2) 0.11394(14) 0.0153(6) Uani 1 1 d . . . . .
H6_8 H 0.1799 1.1081 0.1349 0.018 Uiso 1 1 calc R U . . .
Cl7_8 Cl -0.28415(7) 0.97462(7) 0.01116(4) 0.02579(18) Uani 1 1 d . . . . .
Cl8_8 Cl 0.15096(8) 1.22666(6) 0.04284(4) 0.02951(19) Uani 1 1 d . . . . .
C1_9 C 0.1442(3) 0.8704(2) 0.14272(13) 0.0132(5) Uani 1 1 d . . . . .
C2_9 C 0.0733(3) 0.7812(2) 0.11192(14) 0.0151(6) Uani 1 1 d . . . . .
H2_9 H -0.0086 0.7611 0.1198 0.018 Uiso 1 1 calc R U . . .
C3_9 C 0.1216(3) 0.7218(2) 0.07000(14) 0.0163(6) Uani 1 1 d . . . . .
C4_9 C 0.2411(3) 0.7463(2) 0.05783(14) 0.0176(6) Uani 1 1 d . . . . .
H4_9 H 0.2737 0.7049 0.0298 0.021 Uiso 1 1 calc R U . . .
C5_9 C 0.3107(3) 0.8337(2) 0.08818(15) 0.0175(6) Uani 1 1 d . . . . .
C6_9 C 0.2646(3) 0.8954(2) 0.12920(14) 0.0143(5) Uani 1 1 d . . . . .
H6_9 H 0.3154 0.9555 0.1484 0.017 Uiso 1 1 calc R U . . .
Cl7_9 Cl 0.03073(8) 0.61302(5) 0.03058(4) 0.02489(17) Uani 1 1 d . . . . .
Cl8_9 Cl 0.46211(7) 0.86507(6) 0.07389(4) 0.02455(17) Uani 1 1 d . . . . .
C1_10 C 0.1794(3) 1.0192(2) 0.24203(13) 0.0128(5) Uani 1 1 d . . . . .
C2_10 C 0.2778(3) 0.9925(2) 0.27529(14) 0.0139(5) Uani 1 1 d . . . . .
H2_10 H 0.2980 0.9337 0.2607 0.017 Uiso 1 1 calc R U . . .
C3_10 C 0.3461(3) 1.0513(2) 0.32939(14) 0.0157(6) Uani 1 1 d . . . . .
C4_10 C 0.3215(3) 1.1370(2) 0.35356(14) 0.0188(6) Uani 1 1 d . . . . .
H4_10 H 0.3692 1.1765 0.3905 0.023 Uiso 1 1 calc R U . . .
C5_10 C 0.2232(3) 1.1624(2) 0.32095(14) 0.0182(6) Uani 1 1 d . . . . .
C6_10 C 0.1545(3) 1.1066(2) 0.26645(14) 0.0160(6) Uani 1 1 d . . . . .
H6_10 H 0.0893 1.1279 0.2452 0.019 Uiso 1 1 calc R U . . .
Cl7_10 Cl 0.46835(7) 1.01504(6) 0.36901(4) 0.02487(17) Uani 1 1 d . . . . .
Cl8_10 Cl 0.18481(9) 1.26838(6) 0.35110(4) 0.0310(2) Uani 1 1 d . . . . .
C1_11 C -0.0172(3) 0.8930(2) 0.22701(13) 0.0136(5) Uani 1 1 d . . . . .
C2_11 C 0.0037(3) 0.8153(2) 0.25686(14) 0.0158(6) Uani 1 1 d . . . . .
H2_11 H 0.0660 0.7842 0.2452 0.019 Uiso 1 1 calc R U . . .
C3_11 C -0.0656(3) 0.7837(2) 0.30292(15) 0.0186(6) Uani 1 1 d . . . . .
C4_11 C -0.1590(3) 0.8245(2) 0.32126(15) 0.0219(7) Uani 1 1 d . . . . .
H4_11 H -0.2063 0.8017 0.3527 0.026 Uiso 1 1 calc R U . . .
C5_11 C -0.1798(3) 0.9001(3) 0.29132(16) 0.0234(7) Uani 1 1 d . . . . .
C6_11 C -0.1124(3) 0.9338(2) 0.24521(15) 0.0195(6) Uani 1 1 d . . . . .
H6_11 H -0.1310 0.9855 0.2256 0.023 Uiso 1 1 calc R U . . .
Cl7_11 Cl -0.03360(9) 0.69081(7) 0.34246(5) 0.0347(2) Uani 1 1 d . . . . .
Cl8_11 Cl -0.29363(9) 0.95609(8) 0.31490(5) 0.0400(2) Uani 1 1 d . . . . .
C1_12 C 0.4820(2) 0.7896(2) 0.48179(11) 0.0501(12) Uani 1 1 d G . . . .
C2_12 C 0.5901(3) 0.8540(2) 0.47585(13) 0.0616(15) Uani 1 1 d G . . . .
H2_12 H 0.5895 0.9277 0.4723 0.074 Uiso 1 1 d G U . . .
C3_12 C 0.6991(2) 0.8227(3) 0.47455(15) 0.074(2) Uani 1 1 d G . . . .
H3_12 H 0.7825 0.8723 0.4700 0.089 Uiso 1 1 d G U . . .
C4_12 C 0.6999(3) 0.7271(4) 0.47920(14) 0.084(2) Uani 1 1 d G . . . .
H4_12 H 0.7840 0.7030 0.4782 0.101 Uiso 1 1 d G U . . .
C5_12 C 0.5917(3) 0.6628(3) 0.48515(15) 0.0744(19) Uani 1 1 d G . . . .
H5_12 H 0.5924 0.5890 0.4887 0.089 Uiso 1 1 d G U . . .
C6_12 C 0.4828(3) 0.6940(2) 0.48644(13) 0.0517(12) Uani 1 1 d G . . . .
H6_12 H 0.3993 0.6444 0.4910 0.062 Uiso 1 1 d G U . . .
C7_12 C 0.3637(3) 0.8236(3) 0.48319(19) 0.0716(17) Uani 1 1 d G . . . .
H7A_12 H 0.3809 0.8995 0.4790 0.107 Uiso 1 1 d G U . . .
H7B_12 H 0.2964 0.7831 0.4435 0.107 Uiso 1 1 d G U . . .
H7C_12 H 0.3289 0.8125 0.5281 0.107 Uiso 1 1 d G U . . .
C1_13 C -0.0197(9) 0.4036(7) 0.4884(4) 0.033(2) Uani 0.5 1 d G U P C -1
C2_13 C 0.0644(10) 0.4577(7) 0.4559(5) 0.035(2) Uani 0.5 1 d G U P C -1
H2_13 H 0.1198 0.4230 0.4268 0.042 Uiso 0.5 1 d G U P C -1
C3_13 C 0.0767(12) 0.5568(7) 0.4611(6) 0.038(2) Uani 0.5 1 d G U P C -1
H3_13 H 0.1416 0.5986 0.4360 0.046 Uiso 0.5 1 d G U P C -1
C4_13 C 0.0049(13) 0.6018(7) 0.4988(6) 0.038(2) Uani 0.5 1 d G U P C -1
H4_13 H 0.0144 0.6783 0.5028 0.045 Uiso 0.5 1 d G U P C -1
C5_13 C -0.0792(12) 0.5477(7) 0.5312(6) 0.037(2) Uani 0.5 1 d G U P C -1
H5_13 H -0.1347 0.5825 0.5603 0.044 Uiso 0.5 1 d G U P C -1
C6_13 C -0.0915(10) 0.4486(7) 0.5260(5) 0.033(2) Uani 0.5 1 d G U P C -1
H6_13 H -0.1564 0.4068 0.5511 0.039 Uiso 0.5 1 d G U P C -1
C7_13 C -0.0331(8) 0.2959(7) 0.4827(4) 0.0441(19) Uani 0.5 1 d G U P C -1
H7A_13 H 0.0298 0.2741 0.4516 0.066 Uiso 0.5 1 d G U P C -1
H7B_13 H -0.0120 0.2769 0.5299 0.066 Uiso 0.5 1 d G U P C -1
H7C_13 H -0.1266 0.2597 0.4626 0.066 Uiso 0.5 1 d G U P C -1
C1_14 C -0.0432(9) 1.0174(8) 0.5305(4) 0.099(3) Uiso 0.5 1 d G U P D -1
C2_14 C -0.0333(10) 1.0418(8) 0.4694(5) 0.095(3) Uiso 0.5 1 d G U P D -1
H2_14 H -0.0834 1.0913 0.4519 0.114 Uiso 0.5 1 d G U P D -1
C3_14 C 0.0417(11) 1.0018(9) 0.4310(4) 0.101(3) Uiso 0.5 1 d G U P D -1
H3_14 H 0.0494 1.0206 0.3839 0.121 Uiso 0.5 1 d G U P D -1
C4_14 C 0.1068(9) 0.9376(8) 0.4536(6) 0.115(3) Uiso 0.5 1 d G U P D -1
H4_14 H 0.1647 0.9068 0.4240 0.138 Uiso 0.5 1 d G U P D -1
C5_14 C 0.0969(10) 0.9132(8) 0.5147(6) 0.118(3) Uiso 0.5 1 d G U P D -1
H5_14 H 0.1471 0.8636 0.5321 0.142 Uiso 0.5 1 d G U P D -1
C6_14 C 0.0219(11) 0.9531(8) 0.5531(5) 0.110(3) Uiso 0.5 1 d G U P D -1
H6_14 H 0.0142 0.9343 0.6002 0.132 Uiso 0.5 1 d G U P D -1
C7_14 C -0.1246(12) 1.0607(11) 0.5722(6) 0.131(5) Uiso 0.5 1 d G U P D -1
H7A_14 H -0.1674 1.1087 0.5467 0.197 Uiso 0.5 1 d G U P D -1
H7B_14 H -0.1951 1.0038 0.5836 0.197 Uiso 0.5 1 d G U P D -1
H7C_14 H -0.0697 1.1009 0.6162 0.197 Uiso 0.5 1 d G U P D -1

loop_
_atom_site_aniso_label
_atom_site_aniso_U_11
_atom_site_aniso_U_22
_atom_site_aniso_U_33
_atom_site_aniso_U_23
_atom_site_aniso_U_13
_atom_site_aniso_U_12
Cu1_1 0.0186(2) 0.0219(3) 0.0221(3) 0.0045(2) 0.00533(19) 0.0040(2)
Mn1_1 0.0175(3) 0.0198(3) 0.0259(3) -0.0015(2) 0.0036(2) 0.0050(2)
C1_1 0.0288(16) 0.0227(16) 0.0282(14) 0.0018(13) 0.0095(13) 0.0037(14)
O1_1 0.055(3) 0.031(2) 0.027(2) 0.0025(18) 0.014(2) 0.001(2)
C2_1 0.0226(16) 0.0240(15) 0.0274(17) 0.0031(14) 0.0065(14) 0.0048(13)
O2_1 0.0302(16) 0.0235(14) 0.0424(18) 0.0033(13) 0.0112(14) 0.0098(12)
C1_2 0.0273(18) 0.046(2) 0.0425(18) -0.0011(16) -0.0103(15) 0.0107(17)
C2_2 0.0323(19) 0.041(2) 0.063(2) 0.0021(18) -0.0189(18) 0.0151(17)
C3_2 0.0247(17) 0.049(2) 0.066(2) -0.017(2) -0.0047(18) 0.0181(17)
C4_2 0.0216(15) 0.050(2) 0.058(2) -0.0067(18) 0.0060(16) 0.0045(16)
C5_2 0.0225(16) 0.0396(18) 0.049(2) -0.0083(16) -0.0021(15) 0.0057(15)
B1_3 0.0227(14) 0.0222(14) 0.0212(15) 0.0019(13) -0.0001(13) 0.0061(12)
C2_3 0.0294(14) 0.0224(13) 0.0259(14) 0.0042(12) 0.0021(12) 0.0054(12)
C3_3 0.032(2) 0.0263(19) 0.040(2) -0.0017(17) 0.0034(17) 0.0102(18)
C4_3 0.063(3) 0.025(2) 0.029(2) 0.0068(18) 0.000(2) 0.003(2)
Cu2_4 0.0252(2) 0.0226(2) 0.0203(2) 0.00546(15) 0.00121(16) 0.00449(16)
Mn2_4 0.0289(3) 0.0251(3) 0.0230(3) 0.0072(2) 0.0065(2) 0.0067(2)
Mn3_4 0.0188(2) 0.0230(3) 0.0198(2) 0.00319(19) 0.00341(19) 0.00514(19)
C3_4 0.038(2) 0.0291(18) 0.0272(18) 0.0079(15) 0.0121(16) 0.0115(16)
O3_4 0.0471(17) 0.0546(18) 0.0340(15) 0.0174(14) 0.0109(13) 0.0310(15)
C4_4 0.0301(18) 0.037(2) 0.0208(17) 0.0113(15) 0.0066(14) 0.0154(15)
O4_4 0.0514(17) 0.0365(15) 0.0193(12) -0.0004(11) -0.0003(12) 0.0154(13)
C5_4 0.0250(17) 0.035(2) 0.0274(18) 0.0054(15) 0.0046(14) 0.0071(15)
O5_4 0.0331(15) 0.0521(18) 0.0355(15) 0.0134(13) 0.0149(12) 0.0064(13)
C6_4 0.0269(19) 0.039(2) 0.038(2) 0.0117(17) 0.0051(16) 0.0107(16)
O6_4 0.0302(16) 0.065(2) 0.060(2) 0.0192(17) -0.0041(14) 0.0193(15)
C1_5 0.027(2) 0.035(2) 0.033(2) 0.014(2) 0.011(2) 0.0019(19)
C2_5 0.032(2) 0.040(2) 0.033(2) 0.012(2) 0.005(2) -0.0032(18)
C3_5 0.038(2) 0.041(2) 0.037(2) 0.003(2) 0.005(2) -0.005(2)
C4_5 0.039(2) 0.034(2) 0.040(3) 0.008(2) 0.010(2) -0.0012(18)
C5_5 0.031(2) 0.032(2) 0.035(2) 0.0154(19) 0.0090(19) 0.0033(19)
C1_105 0.037(2) 0.030(3) 0.034(2) 0.011(2) 0.003(2) -0.003(2)
C2_105 0.040(2) 0.037(2) 0.033(3) 0.013(2) 0.003(2) -0.005(2)
C3_105 0.038(2) 0.041(3) 0.035(2) 0.010(2) 0.008(2) -0.005(2)
C4_105 0.034(2) 0.039(2) 0.039(3) 0.006(2) 0.007(2) -0.0023(19)
C5_105 0.035(3) 0.032(3) 0.033(2) 0.010(2) 0.001(2) -0.003(2)
C1_6 0.037(2) 0.0227(17) 0.0322(19) 0.0070(14) 0.0010(16) 0.0035(15)
C2_6 0.038(2) 0.0240(18) 0.037(2) -0.0035(15) 0.0007(17) 0.0115(16)
C3_6 0.0328(19) 0.0290(18) 0.0217(17) -0.0027(14) 0.0021(14) 0.0018(15)
C4_6 0.0208(16) 0.0240(17) 0.0274(18) 0.0016(13) -0.0014(13) 0.0009(13)
C5_6 0.0277(17) 0.0213(16) 0.0276(18) 0.0010(13) 0.0082(14) -0.0030(13)
B1_7 0.0192(17) 0.0255(19) 0.0245(19) 0.0074(15) 0.0010(14) 0.0023(14)
C2_7 0.0317(19) 0.0337(19) 0.0201(17) 0.0028(14) 0.0019(14) 0.0025(15)
C3_7 0.058(3) 0.055(3) 0.026(2) 0.0148(19) 0.0042(19) 0.011(2)
C4_7 0.048(3) 0.063(3) 0.027(2) 0.0033(19) 0.0087(18) 0.022(2)
C5_7 0.049(3) 0.052(3) 0.032(2) -0.0077(19) 0.0020(19) -0.015(2)
B1 0.0144(14) 0.0126(14) 0.0099(14) 0.0010(11) 0.0021(11) 0.0041(12)
C1_8 0.0168(13) 0.0132(13) 0.0105(13) 0.0005(10) 0.0030(10) 0.0052(11)
C2_8 0.0155(14) 0.0174(14) 0.0143(14) 0.0027(11) 0.0037(11) 0.0051(11)
C3_8 0.0141(14) 0.0274(16) 0.0131(14) 0.0029(12) 0.0026(11) 0.0093(12)
C4_8 0.0235(16) 0.0293(17) 0.0132(14) 0.0093(12) 0.0049(12) 0.0148(13)
C5_8 0.0246(16) 0.0170(14) 0.0180(15) 0.0064(12) 0.0074(12) 0.0075(12)
C6_8 0.0164(14) 0.0152(14) 0.0137(14) 0.0012(11) 0.0021(11) 0.0035(11)
Cl7_8 0.0146(3) 0.0457(5) 0.0187(4) 0.0072(3) 0.0011(3) 0.0098(3)
Cl8_8 0.0358(5) 0.0235(4) 0.0312(4) 0.0154(3) 0.0083(4) 0.0029(3)
C1_9 0.0176(14) 0.0123(13) 0.0107(13) 0.0041(10) 0.0029(10) 0.0043(11)
C2_9 0.0159(13) 0.0147(14) 0.0137(13) 0.0023(11) 0.0026(11) 0.0014(11)
C3_9 0.0232(15) 0.0096(13) 0.0147(14) 0.0001(10) 0.0026(11) 0.0017(11)
C4_9 0.0217(15) 0.0179(14) 0.0146(14) 0.0008(11) 0.0052(12) 0.0075(12)
C5_9 0.0169(14) 0.0209(15) 0.0168(14) 0.0032(12) 0.0057(11) 0.0068(12)
C6_9 0.0163(14) 0.0140(13) 0.0131(13) 0.0020(10) 0.0029(11) 0.0039(11)
Cl7_9 0.0304(4) 0.0142(3) 0.0259(4) -0.0053(3) 0.0050(3) 0.0001(3)
Cl8_9 0.0181(4) 0.0296(4) 0.0265(4) -0.0005(3) 0.0100(3) 0.0059(3)
C1_10 0.0139(13) 0.0135(13) 0.0111(13) 0.0019(10) 0.0036(10) 0.0024(10)
C2_10 0.0152(13) 0.0140(13) 0.0131(13) 0.0018(10) 0.0036(11) 0.0039(11)
C3_10 0.0126(13) 0.0219(15) 0.0129(13) 0.0029(11) 0.0018(11) 0.0050(11)
C4_10 0.0215(15) 0.0205(15) 0.0119(14) -0.0011(11) 0.0013(11) 0.0015(12)
C5_10 0.0240(15) 0.0148(14) 0.0154(14) -0.0027(11) 0.0036(12) 0.0063(12)
C6_10 0.0177(14) 0.0169(14) 0.0140(14) 0.0022(11) 0.0016(11) 0.0056(11)
Cl7_10 0.0207(4) 0.0343(4) 0.0199(4) 0.0009(3) -0.0038(3) 0.0121(3)
Cl8_10 0.0439(5) 0.0227(4) 0.0257(4) -0.0080(3) -0.0020(4) 0.0164(4)
C1_11 0.0145(13) 0.0148(13) 0.0107(13) 0.0002(10) 0.0015(10) 0.0023(11)
C2_11 0.0166(14) 0.0154(14) 0.0154(14) 0.0027(11) 0.0039(11) 0.0028(11)
C3_11 0.0219(15) 0.0162(14) 0.0171(15) 0.0049(11) 0.0020(12) 0.0023(12)
C4_11 0.0209(15) 0.0285(17) 0.0172(15) 0.0073(13) 0.0079(12) 0.0025(13)
C5_11 0.0211(16) 0.0308(18) 0.0225(16) 0.0054(13) 0.0099(13) 0.0107(14)
C6_11 0.0188(15) 0.0255(16) 0.0177(15) 0.0079(12) 0.0054(12) 0.0088(12)
Cl7_11 0.0453(5) 0.0305(5) 0.0385(5) 0.0227(4) 0.0179(4) 0.0150(4)
Cl8_11 0.0366(5) 0.0537(6) 0.0462(6) 0.0215(5) 0.0275(4) 0.0280(5)
C1_12 0.045(3) 0.082(4) 0.0196(19) 0.005(2) -0.0024(17) 0.011(2)
C2_12 0.077(4) 0.081(4) 0.017(2) 0.005(2) -0.005(2) 0.005(3)
C3_12 0.046(3) 0.144(6) 0.019(2) 0.001(3) 0.001(2) 0.003(3)
C4_12 0.047(3) 0.179(8) 0.025(2) -0.006(4) 0.001(2) 0.036(4)
C5_12 0.073(4) 0.137(6) 0.021(2) 0.006(3) 0.007(2) 0.045(4)
C6_12 0.053(3) 0.075(4) 0.025(2) 0.009(2) 0.0072(19) 0.007(3)
C7_12 0.075(4) 0.089(5) 0.049(3) 0.007(3) 0.008(3) 0.016(3)
C1_13 0.031(4) 0.045(3) 0.025(5) 0.007(3) -0.009(3) 0.015(3)
C2_13 0.031(4) 0.049(3) 0.028(5) 0.007(3) -0.003(3) 0.017(3)
C3_13 0.033(4) 0.051(4) 0.029(5) 0.007(3) -0.004(4) 0.010(3)
C4_13 0.036(4) 0.047(4) 0.029(5) 0.006(3) -0.005(4) 0.011(3)
C5_13 0.034(4) 0.052(4) 0.024(4) 0.002(3) -0.001(4) 0.012(3)
C6_13 0.029(4) 0.049(3) 0.021(4) 0.007(3) 0.000(3) 0.012(3)
C7_13 0.042(4) 0.050(5) 0.041(4) 0.009(4) 0.004(4) 0.014(4)

loop_
_atom_type_symbol
_atom_type_description
_atom_type_scat_dispersion_real
_atom_type_scat_dispersion_imag
_atom_type_scat_source
C C 0.0033 0.0016 'International Tables Vol C Tables 4.2.6.8 and 6.1.1.4'
H H 0.0000 0.0000 'International Tables Vol C Tables 4.2.6.8 and 6.1.1.4'
B B 0.0013 0.0007 'International Tables Vol C Tables 4.2.6.8 and 6.1.1.4'
O O 0.0106 0.0060 'International Tables Vol C Tables 4.2.6.8 and 6.1.1.4'
Cl Cl 0.1484 0.1585 'International Tables Vol C Tables 4.2.6.8 and 6.1.1.4'
Mn Mn 0.3368 0.7283 'International Tables Vol C Tables 4.2.6.8 and 6.1.1.4'
Cu Cu 0.3201 1.2651 'International Tables Vol C Tables 4.2.6.8 and 6.1.1.4'

loop_
_exptl_crystal_face_index_h
_exptl_crystal_face_index_k
_exptl_crystal_face_index_l
_exptl_crystal_face_perp_dist
-3.00 2.00 2.00 0.0840
3.00 -2.00 -2.00 0.0360
-1.00 4.00 1.00 0.0430
2.00 -4.00 -1.00 0.0170
-2.00 4.00 1.00 0.0470
-2.00 1.00 1.00 0.1000
0.00 0.00 -1.00 0.0100
0.00 0.00 1.00 0.0100

loop_
_geom_angle_atom_site_label_1
_geom_angle_atom_site_label_2
_geom_angle_atom_site_label_3
_geom_angle
B1_3 Cu1_1 C3_4 112.01(16)
B1_3 Cu1_1 C2_1 86.67(17)
C3_4 Cu1_1 C2_1 134.48(16)
B1_3 Cu1_1 Mn1_1 46.63(13)
C3_4 Cu1_1 Mn1_1 123.38(11)
C2_1 Cu1_1 Mn1_1 44.32(11)
B1_3 Cu1_1 Mn2_4 135.07(13)
C3_4 Cu1_1 Mn2_4 43.97(10)
C2_1 Cu1_1 Mn2_4 138.16(11)
Mn1_1 Cu1_1 Mn2_4 166.89(3)
B1_3 Cu1_1 Cu2_4 149.01(13)
C3_4 Cu1_1 Cu2_4 92.01(10)
C2_1 Cu1_1 Cu2_4 90.04(11)
Mn1_1 Cu1_1 Cu2_4 133.74(3)
Mn2_4 Cu1_1 Cu2_4 53.65(2)
B1_3 Cu1_1 H2_4 128.4(14)
C3_4 Cu1_1 H2_4 85.7(14)
C2_1 Cu1_1 H2_4 115.5(14)
Mn1_1 Cu1_1 H2_4 150.9(14)
Mn2_4 Cu1_1 H2_4 41.8(14)
Cu2_4 Cu1_1 H2_4 30.7(14)
C1_1 Mn1_1 C2_1 92.6(2)
C1_1 Mn1_1 B1_3 77.2(2)
C2_1 Mn1_1 B1_3 111.8(2)
C1_1 Mn1_1 C3_2 94.7(2)
C2_1 Mn1_1 C3_2 149.2(2)
B1_3 Mn1_1 C3_2 99.1(2)
C1_1 Mn1_1 C2_2 126.9(2)
C2_1 Mn1_1 C2_2 140.1(2)
B1_3 Mn1_1 C2_2 85.7(2)
C3_2 Mn1_1 C2_2 38.8(3)
C1_1 Mn1_1 C4_2 96.1(2)
C2_1 Mn1_1 C4_2 111.1(2)
B1_3 Mn1_1 C4_2 136.8(2)
C3_2 Mn1_1 C4_2 38.3(2)
C2_2 Mn1_1 C4_2 64.2(2)
C1_1 Mn1_1 C1_2 158.4(2)
C2_1 Mn1_1 C1_2 102.3(2)
B1_3 Mn1_1 C1_2 110.8(2)
C3_2 Mn1_1 C1_2 64.6(2)
C2_2 Mn1_1 C1_2 38.4(2)
C4_2 Mn1_1 C1_2 64.0(2)
C1_1 Mn1_1 C5_2 128.8(2)
C2_1 Mn1_1 C5_2 87.9(2)
B1_3 Mn1_1 C5_2 148.0(2)
C3_2 Mn1_1 C5_2 64.4(2)
C2_2 Mn1_1 C5_2 64.1(2)
C4_2 Mn1_1 C5_2 38.3(2)
C1_2 Mn1_1 C5_2 38.0(2)
C1_1 Mn1_1 Cu1_1 104.52(14)
C2_1 Mn1_1 Cu1_1 62.60(14)
B1_3 Mn1_1 Cu1_1 56.03(15)
C3_2 Mn1_1 Cu1_1 142.59(19)
C2_2 Mn1_1 Cu1_1 106.40(19)
C4_2 Mn1_1 Cu1_1 158.50(16)
C1_2 Mn1_1 Cu1_1 96.32(17)
C5_2 Mn1_1 Cu1_1 120.49(15)
O1_1 C1_1 Mn1_1 178.0(5)
O2_1 C2_1 Mn1_1 173.1(4)
O2_1 C2_1 Cu1_1 113.2(3)
Mn1_1 C2_1 Cu1_1 73.08(15)
C5_2 C1_2 C2_2 108.1(5)
C5_2 C1_2 Mn1_1 71.5(3)
C2_2 C1_2 Mn1_1 70.0(3)
C5_2 C1_2 H1_2 125.9
C2_2 C1_2 H1_2 125.9
Mn1_1 C1_2 H1_2 124.1
C1_2 C2_2 C3_2 108.2(5)
C1_2 C2_2 Mn1_1 71.6(3)
C3_2 C2_2 Mn1_1 70.6(3)
C1_2 C2_2 H2_2 125.9
C3_2 C2_2 H2_2 125.9
Mn1_1 C2_2 H2_2 123.6
C4_2 C3_2 C2_2 107.6(5)
C4_2 C3_2 Mn1_1 71.6(3)
C2_2 C3_2 Mn1_1 70.7(3)
C4_2 C3_2 H3_2 126.2
C2_2 C3_2 H3_2 126.2
Mn1_1 C3_2 H3_2 123.2
C3_2 C4_2 C5_2 108.5(6)
C3_2 C4_2 Mn1_1 70.1(3)
C5_2 C4_2 Mn1_1 71.5(3)
C3_2 C4_2 H4_2 125.8
C5_2 C4_2 H4_2 125.8
Mn1_1 C4_2 H4_2 124.3
C1_2 C5_2 C4_2 107.6(5)
C1_2 C5_2 Mn1_1 70.5(3)
C4_2 C5_2 Mn1_1 70.2(3)
C1_2 C5_2 H5_2 126.2
C4_2 C5_2 H5_2 126.2
Mn1_1 C5_2 H5_2 124.8
C2_3 B1_3 Mn1_1 160.7(4)
C2_3 B1_3 Cu1_1 121.9(3)
Mn1_1 B1_3 Cu1_1 77.34(17)
C4_3 C2_3 C3_3 109.6(4)
C4_3 C2_3 C5_3 110.7(4)
C3_3 C2_3 C5_3 108.9(4)
C4_3 C2_3 B1_3 110.6(4)
C3_3 C2_3 B1_3 109.1(4)
C5_3 C2_3 B1_3 107.9(4)
C2_3 C3_3 H3A_3 109.5
C2_3 C3_3 H3B_3 109.5
H3A_3 C3_3 H3B_3 109.5
C2_3 C3_3 H3C_3 109.5
H3A_3 C3_3 H3C_3 109.5
H3B_3 C3_3 H3C_3 109.5
C2_3 C4_3 H4A_3 109.5
C2_3 C4_3 H4B_3 109.5
H4A_3 C4_3 H4B_3 109.5
C2_3 C4_3 H4C_3 109.5
H4A_3 C4_3 H4C_3 109.5
H4B_3 C4_3 H4C_3 109.5
C2_3 C5_3 H5A_3 109.5
C2_3 C5_3 H5B_3 109.5
H5A_3 C5_3 H5B_3 109.5
C2_3 C5_3 H5C_3 109.5
H5A_3 C5_3 H5C_3 109.5
H5B_3 C5_3 H5C_3 109.5
B1_103 Cu1_101 C2_101 85.4(7)
B1_103 Cu1_101 C3_4 106.6(5)
C2_101 Cu1_101 C3_4 150.2(5)
B1_103 Cu1_101 Mn2_4 145.3(4)
C2_101 Cu1_101 Mn2_4 129.3(5)
C3_4 Cu1_101 Mn2_4 44.41(11)
B1_103 Cu1_101 Mn1_101 47.6(4)
C2_101 Cu1_101 Mn1_101 44.3(5)
C3_4 Cu1_101 Mn1_101 127.60(16)
Mn2_4 Cu1_101 Mn1_101 159.12(16)
B1_103 Cu1_101 H2_4 137.6(17)
C2_101 Cu1_101 H2_4 103.7(17)
C3_4 Cu1_101 H2_4 85.9(16)
Mn2_4 Cu1_101 H2_4 44.5(16)
Mn1_101 Cu1_101 H2_4 145.8(16)
C1_101 Mn1_101 C2_101 89.4(9)
C1_101 Mn1_101 B1_103 80.8(9)
C2_101 Mn1_101 B1_103 111.9(9)
C1_101 Mn1_101 C2_102 90.0(8)
C2_101 Mn1_101 C2_102 124.7(8)
B1_103 Mn1_101 C2_102 122.4(7)
C1_101 Mn1_101 C1_102 113.8(8)
C2_101 Mn1_101 C1_102 93.0(8)
B1_103 Mn1_101 C1_102 151.7(7)
C2_102 Mn1_101 C1_102 38.9(3)
C1_101 Mn1_101 C3_102 103.5(8)
C2_101 Mn1_101 C3_102 157.6(8)
B1_103 Mn1_101 C3_102 88.4(7)
C2_102 Mn1_101 C3_102 38.9(3)
C1_102 Mn1_101 C3_102 65.2(4)
C1_101 Mn1_101 C5_102 152.4(8)
C2_101 Mn1_101 C5_102 95.0(8)
B1_103 Mn1_101 C5_102 121.9(7)
C2_102 Mn1_101 C5_102 65.2(3)
C1_102 Mn1_101 C5_102 38.9(3)
C3_102 Mn1_101 C5_102 65.1(3)
C1_101 Mn1_101 C4_102 141.4(8)
C2_101 Mn1_101 C4_102 128.8(8)
B1_103 Mn1_101 C4_102 88.2(7)
C2_102 Mn1_101 C4_102 65.2(3)
C1_102 Mn1_101 C4_102 65.1(3)
C3_102 Mn1_101 C4_102 38.9(2)
C5_102 Mn1_101 C4_102 38.8(3)
C1_101 Mn1_101 Cu1_101 111.8(7)
C2_101 Mn1_101 Cu1_101 65.5(7)
B1_103 Mn1_101 Cu1_101 57.3(5)
C2_102 Mn1_101 Cu1_101 156.8(4)
C1_102 Mn1_101 Cu1_101 128.9(4)
C3_102 Mn1_101 Cu1_101 123.6(4)
C5_102 Mn1_101 Cu1_101 94.7(4)
C4_102 Mn1_101 Cu1_101 92.1(4)
O1_101 C1_101 Mn1_101 179(2)
O2_101 C2_101 Mn1_101 178(2)
O2_101 C2_101 Cu1_101 111.5(15)
Mn1_101 C2_101 Cu1_101 70.1(7)
C5_102 C1_102 C2_102 108.0
C5_102 C1_102 Mn1_101 70.7(6)
C2_102 C1_102 Mn1_101 70.5(6)
C5_102 C1_102 H1_102 126.0
C2_102 C1_102 H1_102 126.0
Mn1_101 C1_102 H1_102 124.4
C1_102 C2_102 C3_102 108.0
C1_102 C2_102 Mn1_101 70.6(6)
C3_102 C2_102 Mn1_101 70.6(6)
C1_102 C2_102 H2_102 126.0
C3_102 C2_102 H2_102 126.0
Mn1_101 C2_102 H2_102 124.4
C4_102 C3_102 C2_102 108.0
C4_102 C3_102 Mn1_101 70.7(6)
C2_102 C3_102 Mn1_101 70.5(6)
C4_102 C3_102 H3_102 126.0
C2_102 C3_102 H3_102 126.0
Mn1_101 C3_102 H3_102 124.5
C3_102 C4_102 C5_102 108.0
C3_102 C4_102 Mn1_101 70.5(6)
C5_102 C4_102 Mn1_101 70.6(6)
C3_102 C4_102 H4_102 126.0
C5_102 C4_102 H4_102 126.0
Mn1_101 C4_102 H4_102 124.6
C1_102 C5_102 C4_102 108.0
C1_102 C5_102 Mn1_101 70.4(6)
C4_102 C5_102 Mn1_101 70.6(6)
C1_102 C5_102 H5_102 126.0
C4_102 C5_102 H5_102 126.0
Mn1_101 C5_102 H5_102 124.6
C2_103 B1_103 Mn1_101 161.1(10)
C2_103 B1_103 Cu1_101 123.7(8)
Mn1_101 B1_103 Cu1_101 75.1(5)
C5_103 C2_103 C3_103 109.5
C5_103 C2_103 C4_103 110.7
C3_103 C2_103 C4_103 108.8
C5_103 C2_103 B1_103 108.0
C3_103 C2_103 B1_103 109.1
C4_103 C2_103 B1_103 110.9
C2_103 C3_103 H3A_103 109.5
C2_103 C3_103 H3B_103 109.5
H3A_103 C3_103 H3B_103 109.5
C2_103 C3_103 H3C_103 109.5
H3A_103 C3_103 H3C_103 109.5
H3B_103 C3_103 H3C_103 109.5
C2_103 C4_103 H4A_103 109.5
C2_103 C4_103 H4B_103 109.5
H4A_103 C4_103 H4B_103 109.5
C2_103 C4_103 H4C_103 109.5
H4A_103 C4_103 H4C_103 109.5
H4B_103 C4_103 H4C_103 109.5
C2_103 C5_103 H5A_103 109.5
C2_103 C5_103 H5B_103 109.5
H5A_103 C5_103 H5B_103 109.5
C2_103 C5_103 H5C_103 109.5
H5A_103 C5_103 H5C_103 109.5
H5B_103 C5_103 H5C_103 109.5
B1_7 Cu2_4 C4_4 162.21(15)
B1_7 Cu2_4 Mn3_4 47.35(11)
C4_4 Cu2_4 Mn3_4 115.67(9)
B1_7 Cu2_4 C5_4 80.30(14)
C4_4 Cu2_4 C5_4 88.51(12)
Mn3_4 Cu2_4 C5_4 43.36(9)
B1_7 Cu2_4 Mn2_4 154.59(11)
C4_4 Cu2_4 Mn2_4 43.20(10)
Mn3_4 Cu2_4 Mn2_4 155.13(3)
C5_4 Cu2_4 Mn2_4 114.03(9)
B1_7 Cu2_4 Cu1_1 115.95(11)
C4_4 Cu2_4 Cu1_1 73.88(9)
Mn3_4 Cu2_4 Cu1_1 143.35(2)
C5_4 Cu2_4 Cu1_1 162.13(9)
Mn2_4 Cu2_4 Cu1_1 54.28(2)
B1_7 Cu2_4 H2_4 115.7(15)
C4_4 Cu2_4 H2_4 80.8(15)
Mn3_4 Cu2_4 H2_4 162.7(15)
C5_4 Cu2_4 H2_4 149.0(15)
Mn2_4 Cu2_4 H2_4 42.1(15)
Cu1_1 Cu2_4 H2_4 32.2(15)
C4_4 Mn2_4 C3_4 88.27(17)
C4_4 Mn2_4 C3_5 150.4(2)
C3_4 Mn2_4 C3_5 118.1(2)
C4_4 Mn2_4 C2_5 111.4(2)
C3_4 Mn2_4 C2_5 154.22(19)
C3_5 Mn2_4 C2_5 39.47(9)
C4_4 Mn2_4 C4_5 138.8(2)
C3_4 Mn2_4 C4_5 88.32(19)
C3_5 Mn2_4 C4_5 39.37(10)
C2_5 Mn2_4 C4_5 65.92(12)
C4_4 Mn2_4 C1_5 86.92(17)
C3_4 Mn2_4 C1_5 131.4(2)
C3_5 Mn2_4 C1_5 65.82(11)
C2_5 Mn2_4 C1_5 39.16(8)
C4_5 Mn2_4 C1_5 65.51(11)
C4_4 Mn2_4 C5_5 100.66(19)
C3_4 Mn2_4 C5_5 95.35(19)
C3_5 Mn2_4 C5_5 65.71(12)
C2_5 Mn2_4 C5_5 65.57(10)
C4_5 Mn2_4 C5_5 39.01(9)
C1_5 Mn2_4 C5_5 38.88(8)
C4_4 Mn2_4 C3_105 94.6(2)
C3_4 Mn2_4 C3_105 111.8(3)
C4_4 Mn2_4 C2_105 124.9(3)
C3_4 Mn2_4 C2_105 87.8(2)
C3_105 Mn2_4 C2_105 38.50(12)
C4_4 Mn2_4 C4_105 98.7(2)
C3_4 Mn2_4 C4_105 149.4(2)
C3_105 Mn2_4 C4_105 38.30(11)
C2_105 Mn2_4 C4_105 63.76(14)
C4_4 Mn2_4 C1_105 157.9(2)
C3_4 Mn2_4 C1_105 101.9(2)
C3_105 Mn2_4 C1_105 63.50(14)
C2_105 Mn2_4 C1_105 37.73(11)
C4_105 Mn2_4 C1_105 62.82(13)
C4_4 Mn2_4 C5_105 132.1(3)
C3_4 Mn2_4 C5_105 138.5(3)
C3_105 Mn2_4 C5_105 63.29(13)
C2_105 Mn2_4 C5_105 62.93(13)
C4_105 Mn2_4 C5_105 37.45(10)
C1_105 Mn2_4 C5_105 37.14(10)
C4_4 Mn2_4 H2_4 100.8(15)
C3_4 Mn2_4 H2_4 104.0(15)
C3_5 Mn2_4 H2_4 86.5(15)
C2_5 Mn2_4 H2_4 89.0(15)
C4_5 Mn2_4 H2_4 119.8(15)
C1_5 Mn2_4 H2_4 124.4(15)
C5_5 Mn2_4 H2_4 151.4(15)
C3_105 Mn2_4 H2_4 141.4(15)
C2_105 Mn2_4 H2_4 133.3(15)
C4_105 Mn2_4 H2_4 103.9(15)
C1_105 Mn2_4 H2_4 95.7(15)
C5_105 Mn2_4 H2_4 80.4(15)
C6_4 Mn3_4 C5_4 89.71(18)
C6_4 Mn3_4 B1_7 78.50(18)
C5_4 Mn3_4 B1_7 107.49(17)
C6_4 Mn3_4 C1_6 91.09(17)
C5_4 Mn3_4 C1_6 146.59(16)
B1_7 Mn3_4 C1_6 105.39(16)
C6_4 Mn3_4 C5_6 122.65(16)
C5_4 Mn3_4 C5_6 146.43(16)
B1_7 Mn3_4 C5_6 89.21(15)
C1_6 Mn3_4 C5_6 38.77(15)
C6_4 Mn3_4 C2_6 94.21(17)
C5_4 Mn3_4 C2_6 107.82(17)
B1_7 Mn3_4 C2_6 143.86(17)
C1_6 Mn3_4 C2_6 38.82(15)
C5_6 Mn3_4 C2_6 64.86(15)
C6_4 Mn3_4 C4_6 155.56(16)
C5_4 Mn3_4 C4_6 107.57(15)
B1_7 Mn3_4 C4_6 111.11(15)
C1_6 Mn3_4 C4_6 64.92(14)
C5_6 Mn3_4 C4_6 38.93(14)
C2_6 Mn3_4 C4_6 64.49(15)
C6_4 Mn3_4 C3_6 128.23(17)
C5_4 Mn3_4 C3_6 89.41(16)
B1_7 Mn3_4 C3_6 149.29(16)
C1_6 Mn3_4 C3_6 64.34(15)
C5_6 Mn3_4 C3_6 64.44(14)
C2_6 Mn3_4 C3_6 38.10(15)
C4_6 Mn3_4 C3_6 38.25(14)
C6_4 Mn3_4 Cu2_4 117.77(14)
C5_4 Mn3_4 Cu2_4 68.52(12)
B1_7 Mn3_4 Cu2_4 56.91(12)
C1_6 Mn3_4 Cu2_4 137.85(11)
C5_6 Mn3_4 Cu2_4 99.55(10)
C2_6 Mn3_4 Cu2_4 147.36(11)
C4_6 Mn3_4 Cu2_4 85.23(10)
C3_6 Mn3_4 Cu2_4 109.79(11)
O3_4 C3_4 Mn2_4 170.9(3)
O3_4 C3_4 Cu1_1 112.6(3)
Mn2_4 C3_4 Cu1_1 76.36(14)
O3_4 C3_4 Cu1_101 120.4(3)
Mn2_4 C3_4 Cu1_101 68.46(14)
O4_4 C4_4 Mn2_4 173.8(3)
O4_4 C4_4 Cu2_4 113.7(3)
Mn2_4 C4_4 Cu2_4 72.36(12)
O5_4 C5_4 Mn3_4 175.4(4)
O5_4 C5_4 Cu2_4 116.5(3)
Mn3_4 C5_4 Cu2_4 68.12(12)
O6_4 C6_4 Mn3_4 178.3(4)
C2_5 C1_5 C5_5 108.0
C2_5 C1_5 Mn2_4 69.5(2)
C5_5 C1_5 Mn2_4 70.8(2)
C2_5 C1_5 H1_5 126.0
C5_5 C1_5 H1_5 126.0
Mn2_4 C1_5 H1_5 125.3
C1_5 C2_5 C3_5 108.0
C1_5 C2_5 Mn2_4 71.31(19)
C3_5 C2_5 Mn2_4 69.9(2)
C1_5 C2_5 H2_5 126.0
C3_5 C2_5 H2_5 126.0
Mn2_4 C2_5 H2_5 124.4
C4_5 C3_5 C2_5 108.0
C4_5 C3_5 Mn2_4 71.0(2)
C2_5 C3_5 Mn2_4 70.6(2)
C4_5 C3_5 H3_5 126.0
C2_5 C3_5 H3_5 126.0
Mn2_4 C3_5 H3_5 124.0
C3_5 C4_5 C5_5 108.0
C3_5 C4_5 Mn2_4 69.6(2)
C5_5 C4_5 Mn2_4 71.24(19)
C3_5 C4_5 H4_5 126.0
C5_5 C4_5 H4_5 126.0
Mn2_4 C4_5 H4_5 124.7
C1_5 C5_5 C4_5 108.0
C1_5 C5_5 Mn2_4 70.3(2)
C4_5 C5_5 Mn2_4 69.8(2)
C1_5 C5_5 H5_5 126.0
C4_5 C5_5 H5_5 126.0
Mn2_4 C5_5 H5_5 125.5
C5_105 C1_105 C2_105 108.0
C5_105 C1_105 Mn2_4 71.9(3)
C2_105 C1_105 Mn2_4 68.9(3)
C5_105 C1_105 H1_105 126.0
C2_105 C1_105 H1_105 126.0
Mn2_4 C1_105 H1_105 124.8
C3_105 C2_105 C1_105 108.0
C3_105 C2_105 Mn2_4 69.8(3)
C1_105 C2_105 Mn2_4 73.4(3)
C3_105 C2_105 H2_105 126.0
C1_105 C2_105 H2_105 126.0
Mn2_4 C2_105 H2_105 122.5
C2_105 C3_105 C4_105 108.0
C2_105 C3_105 Mn2_4 71.7(3)
C4_105 C3_105 Mn2_4 72.5(3)
C2_105 C3_105 H3_105 126.0
C4_105 C3_105 H3_105 126.0
Mn2_4 C3_105 H3_105 121.5
C5_105 C4_105 C3_105 108.0
C5_105 C4_105 Mn2_4 73.2(3)
C3_105 C4_105 Mn2_4 69.2(3)
C5_105 C4_105 H4_105 126.0
C3_105 C4_105 H4_105 126.0
Mn2_4 C4_105 H4_105 123.3
C1_105 C5_105 C4_105 108.0
C1_105 C5_105 Mn2_4 71.0(3)
C4_105 C5_105 Mn2_4 69.4(3)
C1_105 C5_105 H5_105 126.0
C4_105 C5_105 H5_105 126.0
Mn2_4 C5_105 H5_105 125.3
C5_6 C1_6 C2_6 108.1(3)
C5_6 C1_6 Mn3_4 71.0(2)
C2_6 C1_6 Mn3_4 71.0(2)
C5_6 C1_6 H1_6 126.0
C2_6 C1_6 H1_6 126.0
Mn3_4 C1_6 H1_6 123.7
C3_6 C2_6 C1_6 108.1(3)
C3_6 C2_6 Mn3_4 72.0(2)
C1_6 C2_6 Mn3_4 70.1(2)
C3_6 C2_6 H2_6 125.9
C1_6 C2_6 H2_6 125.9
Mn3_4 C2_6 H2_6 123.6
C2_6 C3_6 C4_6 108.6(3)
C2_6 C3_6 Mn3_4 69.9(2)
C4_6 C3_6 Mn3_4 70.5(2)
C2_6 C3_6 H3_6 125.7
C4_6 C3_6 H3_6 125.7
Mn3_4 C3_6 H3_6 125.5
C3_6 C4_6 C5_6 107.4(3)
C3_6 C4_6 Mn3_4 71.2(2)
C5_6 C4_6 Mn3_4 69.81(19)
C3_6 C4_6 H4_6 126.3
C5_6 C4_6 H4_6 126.3
Mn3_4 C4_6 H4_6 124.3
C1_6 C5_6 C4_6 107.8(3)
C1_6 C5_6 Mn3_4 70.3(2)
C4_6 C5_6 Mn3_4 71.26(19)
C1_6 C5_6 H5_6 126.1
C4_6 C5_6 H5_6 126.1
Mn3_4 C5_6 H5_6 124.0
C2_7 B1_7 Mn3_4 160.5(3)
C2_7 B1_7 Cu2_4 123.8(3)
Mn3_4 B1_7 Cu2_4 75.74(14)
C5_7 C2_7 C3_7 109.7(4)
C5_7 C2_7 C4_7 110.0(4)
C3_7 C2_7 C4_7 108.7(3)
C5_7 C2_7 B1_7 107.9(3)
C3_7 C2_7 B1_7 109.7(3)
C4_7 C2_7 B1_7 110.9(3)
C2_7 C3_7 H3A_7 109.5
C2_7 C3_7 H3B_7 109.5
H3A_7 C3_7 H3B_7 109.5
C2_7 C3_7 H3C_7 109.5
H3A_7 C3_7 H3C_7 109.5
H3B_7 C3_7 H3C_7 109.5
C2_7 C4_7 H4A_7 109.5
C2_7 C4_7 H4B_7 109.5
H4A_7 C4_7 H4B_7 109.5
C2_7 C4_7 H4C_7 109.5
H4A_7 C4_7 H4C_7 109.5
H4B_7 C4_7 H4C_7 109.5
C2_7 C5_7 H5A_7 109.5
C2_7 C5_7 H5B_7 109.5
H5A_7 C5_7 H5B_7 109.5
C2_7 C5_7 H5C_7 109.5
H5A_7 C5_7 H5C_7 109.5
H5B_7 C5_7 H5C_7 109.5
C1_9 B1 C1_10 114.3(2)
C1_9 B1 C1_8 104.5(2)
C1_10 B1 C1_8 111.6(2)
C1_9 B1 C1_11 112.8(2)
C1_10 B1 C1_11 100.4(2)
C1_8 B1 C1_11 113.6(2)
C2_8 C1_8 C6_8 116.8(3)
C2_8 C1_8 B1 122.7(3)
C6_8 C1_8 B1 120.1(3)
C3_8 C2_8 C1_8 120.9(3)
C3_8 C2_8 H2_8 119.5
C1_8 C2_8 H2_8 119.5
C4_8 C3_8 C2_8 122.5(3)
C4_8 C3_8 Cl7_8 118.3(2)
C2_8 C3_8 Cl7_8 119.2(2)
C3_8 C4_8 C5_8 116.7(3)
C3_8 C4_8 H4_8 121.7
C5_8 C4_8 H4_8 121.7
C4_8 C5_8 C6_8 122.4(3)
C4_8 C5_8 Cl8_8 118.9(2)
C6_8 C5_8 Cl8_8 118.7(2)
C5_8 C6_8 C1_8 120.7(3)
C5_8 C6_8 H6_8 119.7
C1_8 C6_8 H6_8 119.7
C6_9 C1_9 C2_9 116.6(3)
C6_9 C1_9 B1 122.0(3)
C2_9 C1_9 B1 121.0(3)
C3_9 C2_9 C1_9 120.9(3)
C3_9 C2_9 H2_9 119.5
C1_9 C2_9 H2_9 119.5
C4_9 C3_9 C2_9 122.1(3)
C4_9 C3_9 Cl7_9 117.8(2)
C2_9 C3_9 Cl7_9 120.1(2)
C5_9 C4_9 C3_9 117.0(3)
C5_9 C4_9 H4_9 121.5
C3_9 C4_9 H4_9 121.5
C4_9 C5_9 C6_9 122.4(3)
C4_9 C5_9 Cl8_9 117.4(2)
C6_9 C5_9 Cl8_9 120.2(2)
C5_9 C6_9 C1_9 121.1(3)
C5_9 C6_9 H6_9 119.5
C1_9 C6_9 H6_9 119.5
C6_10 C1_10 C2_10 116.5(3)
C6_10 C1_10 B1 120.2(3)
C2_10 C1_10 B1 122.5(2)
C3_10 C2_10 C1_10 120.6(3)
C3_10 C2_10 H2_10 119.7
C1_10 C2_10 H2_10 119.7
C4_10 C3_10 C2_10 122.9(3)
C4_10 C3_10 Cl7_10 118.2(2)
C2_10 C3_10 Cl7_10 118.9(2)
C3_10 C4_10 C5_10 116.2(3)
C3_10 C4_10 H4_10 121.9
C5_10 C4_10 H4_10 121.9
C6_10 C5_10 C4_10 122.5(3)
C6_10 C5_10 Cl8_10 119.4(2)
C4_10 C5_10 Cl8_10 118.1(2)
C5_10 C6_10 C1_10 121.2(3)
C5_10 C6_10 H6_10 119.4
C1_10 C6_10 H6_10 119.4
C6_11 C1_11 C2_11 116.6(3)
C6_11 C1_11 B1 121.6(3)
C2_11 C1_11 B1 120.5(3)
C3_11 C2_11 C1_11 120.7(3)
C3_11 C2_11 H2_11 119.6
C1_11 C2_11 H2_11 119.6
C4_11 C3_11 C2_11 122.7(3)
C4_11 C3_11 Cl7_11 117.1(2)
C2_11 C3_11 Cl7_11 120.2(2)
C3_11 C4_11 C5_11 116.4(3)
C3_11 C4_11 H4_11 121.8
C5_11 C4_11 H4_11 121.8
C6_11 C5_11 C4_11 122.7(3)
C6_11 C5_11 Cl8_11 119.5(3)
C4_11 C5_11 Cl8_11 117.8(2)
C5_11 C6_11 C1_11 121.0(3)
C5_11 C6_11 H6_11 119.5
C1_11 C6_11 H6_11 119.5
C6_12 C1_12 C2_12 120.0
C6_12 C1_12 C7_12 120.0
C2_12 C1_12 C7_12 120.0
C1_12 C2_12 C3_12 120.0
C1_12 C2_12 H2_12 120.0
C3_12 C2_12 H2_12 120.0
C4_12 C3_12 C2_12 120.0
C4_12 C3_12 H3_12 120.0
C2_12 C3_12 H3_12 120.0
C5_12 C4_12 C3_12 120.0
C5_12 C4_12 H4_12 120.0
C3_12 C4_12 H4_12 120.0
C4_12 C5_12 C6_12 120.0
C4_12 C5_12 H5_12 120.0
C6_12 C5_12 H5_12 120.0
C1_12 C6_12 C5_12 120.0
C1_12 C6_12 H6_12 120.0
C5_12 C6_12 H6_12 120.0
C1_12 C7_12 H7A_12 109.5
C1_12 C7_12 H7B_12 109.5
H7A_12 C7_12 H7B_12 109.5
C1_12 C7_12 H7C_12 109.5
H7A_12 C7_12 H7C_12 109.5
H7B_12 C7_12 H7C_12 109.5
C2_13 C1_13 C6_13 120.0
C2_13 C1_13 C7_13 120.0
C6_13 C1_13 C7_13 120.0
C1_13 C2_13 C3_13 120.0
C1_13 C2_13 H2_13 120.0
C3_13 C2_13 H2_13 120.0
C4_13 C3_13 C2_13 120.0
C4_13 C3_13 H3_13 120.0
C2_13 C3_13 H3_13 120.0
C5_13 C4_13 C3_13 120.0
C5_13 C4_13 H4_13 120.0
C3_13 C4_13 H4_13 120.0
C4_13 C5_13 C6_13 120.0
C4_13 C5_13 H5_13 120.0
C6_13 C5_13 H5_13 120.0
C1_13 C6_13 C5_13 120.0
C1_13 C6_13 H6_13 120.0
C5_13 C6_13 H6_13 120.0
C1_13 C7_13 H7A_13 109.5
C1_13 C7_13 H7B_13 109.5
H7A_13 C7_13 H7B_13 109.5
C1_13 C7_13 H7C_13 109.5
H7A_13 C7_13 H7C_13 109.5
H7B_13 C7_13 H7C_13 109.5
C2_14 C1_14 C6_14 120.0
C2_14 C1_14 C7_14 120.0
C6_14 C1_14 C7_14 120.0
C3_14 C2_14 C1_14 120.0
C3_14 C2_14 H2_14 120.0
C1_14 C2_14 H2_14 120.0
C2_14 C3_14 C4_14 120.0
C2_14 C3_14 H3_14 120.0
C4_14 C3_14 H3_14 120.0
C3_14 C4_14 C5_14 120.0
C3_14 C4_14 H4_14 120.0
C5_14 C4_14 H4_14 120.0
C6_14 C5_14 C4_14 120.0
C6_14 C5_14 H5_14 120.0
C4_14 C5_14 H5_14 120.0
C5_14 C6_14 C1_14 120.0
C5_14 C6_14 H6_14 120.0
C1_14 C6_14 H6_14 120.0
C1_14 C7_14 H7A_14 109.5
C1_14 C7_14 H7B_14 109.5
H7A_14 C7_14 H7B_14 109.5
C1_14 C7_14 H7C_14 109.5
H7A_14 C7_14 H7C_14 109.5
H7B_14 C7_14 H7C_14 109.5

loop_
_geom_bond_atom_site_label_1
_geom_bond_atom_site_label_2
_geom_bond_distance
Cu1_1 B1_3 2.102(5)
Cu1_1 C3_4 2.235(4)
Cu1_1 C2_1 2.295(4)
Cu1_1 Mn1_1 2.4730(11)
Cu1_1 Mn2_4 2.5167(10)
Cu1_1 Cu2_4 2.9493(10)
Cu1_1 H2_4 1.77(4)
Mn1_1 C1_1 1.787(5)
Mn1_1 C2_1 1.806(4)
Mn1_1 B1_3 1.843(5)
Mn1_1 C3_2 2.113(5)
Mn1_1 C2_2 2.113(5)
Mn1_1 C4_2 2.131(5)
Mn1_1 C1_2 2.134(5)
Mn1_1 C5_2 2.148(5)
C1_1 O1_1 1.149(6)
C2_1 O2_1 1.150(5)
C1_2 C5_2 1.394(8)
C1_2 C2_2 1.398(8)
C1_2 H1_2 0.9500
C2_2 C3_2 1.403(9)
C2_2 H2_2 0.9500
C3_2 C4_2 1.393(8)
C3_2 H3_2 0.9500
C4_2 C5_2 1.405(8)
C4_2 H4_2 0.9500
C5_2 H5_2 0.9500
B1_3 C2_3 1.556(6)
C2_3 C4_3 1.531(6)
C2_3 C3_3 1.534(6)
C2_3 C5_3 1.535(6)
C3_3 H3A_3 0.9800
C3_3 H3B_3 0.9800
C3_3 H3C_3 0.9800
C4_3 H4A_3 0.9800
C4_3 H4B_3 0.9800
C4_3 H4C_3 0.9800
C5_3 H5A_3 0.9800
C5_3 H5B_3 0.9800
C5_3 H5C_3 0.9800
Cu1_101 B1_103 2.105(17)
Cu1_101 C2_101 2.34(2)
Cu1_101 C3_4 2.367(5)
Cu1_101 Mn2_4 2.390(3)
Cu1_101 Mn1_101 2.418(4)
Cu1_101 H2_4 1.56(4)
Mn1_101 C1_101 1.77(2)
Mn1_101 C2_101 1.80(2)
Mn1_101 B1_103 1.848(13)
Mn1_101 C2_102 2.131(18)
Mn1_101 C1_102 2.132(16)
Mn1_101 C3_102 2.133(16)
Mn1_101 C5_102 2.135(16)
Mn1_101 C4_102 2.136(15)
C1_101 O1_101 1.14(4)
C2_101 O2_101 1.15(3)
C1_102 C5_102 1.4200
C1_102 C2_102 1.4200
C1_102 H1_102 0.9500
C2_102 C3_102 1.4200
C2_102 H2_102 0.9500
C3_102 C4_102 1.4200
C3_102 H3_102 0.9500
C4_102 C5_102 1.4200
C4_102 H4_102 0.9500
C5_102 H5_102 0.9500
B1_103 C2_103 1.5591
C2_103 C5_103 1.5413
C2_103 C3_103 1.5464
C2_103 C4_103 1.5550
C3_103 H3A_103 0.9800
C3_103 H3B_103 0.9800
C3_103 H3C_103 0.9800
C4_103 H4A_103 0.9800
C4_103 H4B_103 0.9800
C4_103 H4C_103 0.9800
C5_103 H5A_103 0.9800
C5_103 H5B_103 0.9800
C5_103 H5C_103 0.9800
Cu2_4 B1_7 2.115(4)
Cu2_4 C4_4 2.364(3)
Cu2_4 Mn3_4 2.4462(8)
Cu2_4 C5_4 2.453(4)
Cu2_4 Mn2_4 2.4967(8)
Cu2_4 H2_4 1.69(4)
Mn2_4 C4_4 1.793(4)
Mn2_4 C3_4 1.798(4)
Mn2_4 C3_5 2.098(6)
Mn2_4 C2_5 2.107(5)
Mn2_4 C4_5 2.117(6)
Mn2_4 C1_5 2.130(5)
Mn2_4 C5_5 2.136(5)
Mn2_4 C3_105 2.141(7)
Mn2_4 C2_105 2.165(7)
Mn2_4 C4_105 2.185(7)
Mn2_4 C1_105 2.223(7)
Mn2_4 C5_105 2.235(7)
Mn2_4 H2_4 1.68(4)
Mn3_4 C6_4 1.783(4)
Mn3_4 C5_4 1.810(4)
Mn3_4 B1_7 1.857(4)
Mn3_4 C1_6 2.124(4)
Mn3_4 C5_6 2.133(3)
Mn3_4 C2_6 2.135(4)
Mn3_4 C4_6 2.152(3)
Mn3_4 C3_6 2.162(4)
C3_4 O3_4 1.160(5)
C4_4 O4_4 1.153(5)
C5_4 O5_4 1.151(4)
C6_4 O6_4 1.153(5)
C1_5 C2_5 1.4200
C1_5 C5_5 1.4200
C1_5 H1_5 0.9500
C2_5 C3_5 1.4200
C2_5 H2_5 0.9500
C3_5 C4_5 1.4200
C3_5 H3_5 0.9500
C4_5 C5_5 1.4200
C4_5 H4_5 0.9500
C5_5 H5_5 0.9500
C1_105 C5_105 1.4200
C1_105 C2_105 1.4200
C1_105 H1_105 0.9500
C2_105 C3_105 1.4200
C2_105 H2_105 0.9500
C3_105 C4_105 1.4200
C3_105 H3_105 0.9500
C4_105 C5_105 1.4200
C4_105 H4_105 0.9500
C5_105 H5_105 0.9500
C1_6 C5_6 1.413(5)
C1_6 C2_6 1.416(6)
C1_6 H1_6 0.9500
C2_6 C3_6 1.403(5)
C2_6 H2_6 0.9500
C3_6 C4_6 1.413(5)
C3_6 H3_6 0.9500
C4_6 C5_6 1.428(5)
C4_6 H4_6 0.9500
C5_6 H5_6 0.9500
B1_7 C2_7 1.555(5)
C2_7 C5_7 1.533(6)
C2_7 C3_7 1.537(6)
C2_7 C4_7 1.548(6)
C3_7 H3A_7 0.9800
C3_7 H3B_7 0.9800
C3_7 H3C_7 0.9800
C4_7 H4A_7 0.9800
C4_7 H4B_7 0.9800
C4_7 H4C_7 0.9800
C5_7 H5A_7 0.9800
C5_7 H5B_7 0.9800
C5_7 H5C_7 0.9800
B1 C1_9 1.638(4)
B1 C1_10 1.641(4)
B1 C1_8 1.642(4)
B1 C1_11 1.643(4)
C1_8 C2_8 1.397(4)
C1_8 C6_8 1.402(4)
C2_8 C3_8 1.389(4)
C2_8 H2_8 0.9500
C3_8 C4_8 1.377(5)
C3_8 Cl7_8 1.753(3)
C4_8 C5_8 1.379(5)
C4_8 H4_8 0.9500
C5_8 C6_8 1.394(4)
C5_8 Cl8_8 1.754(3)
C6_8 H6_8 0.9500
C1_9 C6_9 1.403(4)
C1_9 C2_9 1.406(4)
C2_9 C3_9 1.395(4)
C2_9 H2_9 0.9500
C3_9 C4_9 1.383(4)
C3_9 Cl7_9 1.744(3)
C4_9 C5_9 1.379(4)
C4_9 H4_9 0.9500
C5_9 C6_9 1.389(4)
C5_9 Cl8_9 1.746(3)
C6_9 H6_9 0.9500
C1_10 C6_10 1.401(4)
C1_10 C2_10 1.403(4)
C2_10 C3_10 1.391(4)
C2_10 H2_10 0.9500
C3_10 C4_10 1.377(4)
C3_10 Cl7_10 1.749(3)
C4_10 C5_10 1.386(4)
C4_10 H4_10 0.9500
C5_10 C6_10 1.382(4)
C5_10 Cl8_10 1.744(3)
C6_10 H6_10 0.9500
C1_11 C6_11 1.399(4)
C1_11 C2_11 1.407(4)
C2_11 C3_11 1.383(4)
C2_11 H2_11 0.9500
C3_11 C4_11 1.381(5)
C3_11 Cl7_11 1.751(3)
C4_11 C5_11 1.382(5)
C4_11 H4_11 0.9500
C5_11 C6_11 1.381(4)
C5_11 Cl8_11 1.743(3)
C6_11 H6_11 0.9500
C1_12 C6_12 1.4000
C1_12 C2_12 1.4000
C1_12 C7_12 1.5200
C2_12 C3_12 1.4000
C2_12 H2_12 1.0800
C3_12 C4_12 1.4000
C3_12 H3_12 1.0800
C4_12 C5_12 1.4000
C4_12 H4_12 1.0800
C5_12 C6_12 1.4000
C5_12 H5_12 1.0800
C6_12 H6_12 1.0800
C7_12 H7A_12 1.0900
C7_12 H7B_12 1.0900
C7_12 H7C_12 1.0900
C1_13 C2_13 1.4000
C1_13 C6_13 1.4000
C1_13 C7_13 1.5200
C2_13 C3_13 1.4000
C2_13 H2_13 1.0800
C3_13 C4_13 1.4000
C3_13 H3_13 1.0800
C4_13 C5_13 1.4000
C4_13 H4_13 1.0800
C5_13 C6_13 1.4000
C5_13 H5_13 1.0800
C6_13 H6_13 1.0800
C7_13 H7A_13 1.0900
C7_13 H7B_13 1.0900
C7_13 H7C_13 1.0900
C1_14 C2_14 1.4000
C1_14 C6_14 1.4000
C1_14 C7_14 1.5200
C2_14 C3_14 1.4000
C2_14 H2_14 1.0800
C3_14 C4_14 1.4000
C3_14 H3_14 1.0800
C4_14 C5_14 1.4000
C4_14 H4_14 1.0800
C5_14 C6_14 1.4000
C5_14 H5_14 1.0800
C6_14 H6_14 1.0800
C7_14 H7A_14 1.0900
C7_14 H7B_14 1.0900
C7_14 H7C_14 1.0900
